data_2234109
loop_
_publ_author_name
'Rusanova, Julia A.'

_publ_section_title
;
 Diaquabis(propane-1,3-diamine)nickel(II)
 bis(propane-1,3-diamine)disulfatonickelate(II)
;
_journal_coeditor_code BR2192
_journal_issue 4
_journal_name_full 'Acta Crystallographica Section E'
_journal_page_first m400
_journal_page_last m401
_journal_paper_doi 10.1107/S1600536812009750
_journal_volume 68
_journal_year 2012
_chemical_formula_iupac '[Ni (C3 H10 N2)2 (H2 O)2] [Ni (S O4)2 (C3 H10 N2)2]'
_chemical_formula_moiety 'C6 H24 N4 Ni O2 2+, C6 H20 N4 Ni O8 S2 2-'
_chemical_formula_sum 'C12 H44 N8 Ni2 O10 S2'
_chemical_formula_weight 642.1
_chemical_name_systematic
;
Diaquabis(propane-1,3-diamine)nickel(II)
bis(propane-1,3-diamine)disulfatonickelate(II)
;
_space_group_IT_number 2
_symmetry_cell_setting triclinic
_symmetry_space_group_name_Hall '-P 1'
_symmetry_space_group_name_H-M 'P -1'
_atom_sites_solution_hydrogens geom
_atom_sites_solution_primary direct
_atom_sites_solution_secondary difmap
_audit_creation_method SHELXL-97
_cell_angle_alpha 103.016(2)
_cell_angle_beta 103.795(2)
_cell_angle_gamma 105.7290(10)
_cell_formula_units_Z 1
_cell_length_a 6.70550(10)
_cell_length_b 8.9098(2)
_cell_length_c 11.9504(4)
_cell_measurement_reflns_used 5917
_cell_measurement_temperature 296(2)
_cell_measurement_theta_max 28.22
_cell_measurement_theta_min 2.50
_cell_volume 634.52(3)
_computing_cell_refinement 'SAINT (Bruker, 2007)'
_computing_data_collection 'APEX2 (Bruker, 2007)'
_computing_data_reduction 'SAINT (Bruker, 2007)'
_computing_molecular_graphics 'SHELXTL (Sheldrick, 2008)'
_computing_publication_material 'publCIF (Westrip, 2010)'
_computing_structure_refinement 'SHELXTL (Sheldrick, 2008)'
_computing_structure_solution 'SHELXTL (Sheldrick, 2008)'
_diffrn_ambient_temperature 296(2)
_diffrn_measured_fraction_theta_full 0.982
_diffrn_measured_fraction_theta_max 0.982
_diffrn_measurement_device_type 'Bruker APEXII CCD area-detector'
_diffrn_measurement_method 'phi and omega scans'
_diffrn_radiation_monochromator graphite
_diffrn_radiation_source 'fine-focus sealed tube'
_diffrn_radiation_type MoK\a
_diffrn_radiation_wavelength 0.71073
_diffrn_reflns_av_R_equivalents 0.0297
_diffrn_reflns_av_sigmaI/netI 0.0285
_diffrn_reflns_limit_h_max 7
_diffrn_reflns_limit_h_min -8
_diffrn_reflns_limit_k_max 10
_diffrn_reflns_limit_k_min -11
_diffrn_reflns_limit_l_max 15
_diffrn_reflns_limit_l_min -15
_diffrn_reflns_number 10425
_diffrn_reflns_theta_full 28.22
_diffrn_reflns_theta_max 28.22
_diffrn_reflns_theta_min 2.50
_exptl_absorpt_coefficient_mu 1.710
_exptl_absorpt_correction_T_max 0.7025
_exptl_absorpt_correction_T_min 0.4879
_exptl_absorpt_correction_type numerical
_exptl_absorpt_process_details '(SADABS; Sheldrick, 2009)'
_exptl_crystal_colour 'light blue'
_exptl_crystal_density_diffrn 1.680
_exptl_crystal_density_method 'not measured'
_exptl_crystal_description prism
_exptl_crystal_F_000 340
_exptl_crystal_size_max 0.49
_exptl_crystal_size_mid 0.15
_exptl_crystal_size_min 0.12
_refine_diff_density_max 0.413
_refine_diff_density_min -0.373
_refine_ls_extinction_method none
_refine_ls_goodness_of_fit_ref 1.072
_refine_ls_hydrogen_treatment mixed
_refine_ls_matrix_type full
_refine_ls_number_constraints 12
_refine_ls_number_parameters 197
_refine_ls_number_reflns 3078
_refine_ls_number_restraints 0
_refine_ls_restrained_S_all 1.072
_refine_ls_R_factor_all 0.0283
_refine_ls_R_factor_gt 0.0239
_refine_ls_shift/su_max 0.006
_refine_ls_shift/su_mean 0.001
_refine_ls_structure_factor_coef Fsqd
_refine_ls_weighting_details 'calc w=1/[\s^2^(Fo^2^)+(0.0341P)^2^+0.0694P] where P=(Fo^2^+2Fc^2^)/3'
_refine_ls_weighting_scheme calc
_refine_ls_wR_factor_gt 0.0607
_refine_ls_wR_factor_ref 0.0627
_reflns_number_gt 2728
_reflns_number_total 3078
_reflns_threshold_expression I>2\s(I)
_cod_data_source_file br2192.cif
_cod_data_source_block I
_cod_database_code 2234109
_cod_database_fobs_code 2234109

loop_
_symmetry_equiv_pos_as_xyz
'x, y, z'
'-x, -y, -z'

loop_
_atom_site_type_symbol
_atom_site_label
_atom_site_fract_x
_atom_site_fract_y
_atom_site_fract_z
_atom_site_U_iso_or_equiv
_atom_site_adp_type
_atom_site_calc_flag
_atom_site_refinement_flags
_atom_site_occupancy
_atom_site_symmetry_multiplicity
Ni Ni1 0.5000 1.0000 0.0000 0.01064(8) Uani d S 1 1
Ni Ni2 0.5000 1.0000 0.5000 0.01320(8) Uani d S 1 1
S S1 0.89097(6) 1.01326(4) 0.23292(3) 0.01404(9) Uani d . 1 2
O O1 0.70097(16) 1.06228(13) 0.18226(9) 0.0155(2) Uani d . 1 2
O O2 1.05971(18) 1.06347(15) 0.17662(11) 0.0263(3) Uani d . 1 2
O O3 0.97660(18) 1.09600(14) 0.36389(10) 0.0240(3) Uani d . 1 2
O O4 0.8164(2) 0.83460(14) 0.20784(11) 0.0287(3) Uani d . 1 2
O O5 0.4535(2) 1.07096(17) 0.33786(11) 0.0246(3) Uani d . 1 2
N N1 0.2544(2) 0.83826(16) 0.03946(12) 0.0175(3) Uani d . 1 2
N N2 0.6059(2) 0.80081(15) -0.05714(12) 0.0155(3) Uani d . 1 2
N N3 0.6379(2) 0.82954(16) 0.43334(13) 0.0165(3) Uani d . 1 2
N N4 0.1851(2) 0.82026(17) 0.43194(13) 0.0180(3) Uani d . 1 2
C C1 0.1280(2) 0.67732(18) -0.05413(15) 0.0203(3) Uani d . 1 2
H H1A 0.0603 0.6943 -0.1294 0.024 Uiso calc R 1 2
H H1B 0.0126 0.6173 -0.0285 0.024 Uiso calc R 1 2
C C2 0.2734(3) 0.57695(18) -0.07559(15) 0.0222(3) Uani d . 1 2
H H2A 0.1811 0.4660 -0.1253 0.027 Uiso calc R 1 2
H H2B 0.3524 0.5713 0.0018 0.027 Uiso calc R 1 2
C C3 0.4379(3) 0.64240(18) -0.13651(14) 0.0200(3) Uani d . 1 2
H H3A 0.5084 0.5631 -0.1570 0.024 Uiso calc R 1 2
H H3B 0.3618 0.6566 -0.2112 0.024 Uiso calc R 1 2
C C4 0.5382(3) 0.65484(19) 0.42206(15) 0.0226(3) Uani d . 1 2
H H4A 0.5551 0.6437 0.5024 0.027 Uiso calc R 1 2
H H4B 0.6151 0.5921 0.3839 0.027 Uiso calc R 1 2
C C5 0.2966(3) 0.5844(2) 0.34818(16) 0.0264(4) Uani d . 1 2
H H5A 0.2774 0.6134 0.2738 0.032 Uiso calc R 1 2
H H5B 0.2489 0.4657 0.3263 0.032 Uiso calc R 1 2
C C6 0.1537(3) 0.64477(19) 0.41474(16) 0.0246(4) Uani d . 1 2
H H6A 0.0017 0.5803 0.3696 0.030 Uiso calc R 1 2
H H6B 0.1856 0.6275 0.4934 0.030 Uiso calc R 1 2
H H1 0.667(3) 0.788(2) 0.0068(17) 0.018(5) Uiso d . 1 2
H H2 0.707(3) 0.830(2) -0.0962(16) 0.018(4) Uiso d . 1 2
H H3 0.319(3) 0.826(2) 0.1079(18) 0.030(5) Uiso d . 1 2
H H4 0.165(3) 0.882(2) 0.0580(18) 0.031(6) Uiso d . 1 2
H H5 0.765(3) 0.868(2) 0.4867(18) 0.023(5) Uiso d . 1 2
H H6 0.663(3) 0.836(2) 0.3633(18) 0.029(5) Uiso d . 1 2
H H7 0.127(3) 0.852(2) 0.490(2) 0.037(6) Uiso d . 1 2
H H8 0.122(3) 0.828(2) 0.3723(18) 0.022(5) Uiso d . 1 2
H H9 0.533(4) 1.078(3) 0.295(2) 0.041(6) Uiso d . 1 2
H H10 0.357(4) 1.070(3) 0.299(2) 0.042(7) Uiso d . 1 2

loop_
_atom_site_aniso_label
_atom_site_aniso_U_11
_atom_site_aniso_U_22
_atom_site_aniso_U_33
_atom_site_aniso_U_12
_atom_site_aniso_U_13
_atom_site_aniso_U_23
Ni1 0.00944(13) 0.01273(13) 0.01009(13) 0.00461(10) 0.00306(10) 0.00329(10)
Ni2 0.01046(13) 0.01788(14) 0.01234(14) 0.00583(10) 0.00410(10) 0.00503(10)
S1 0.01275(17) 0.02077(18) 0.01136(17) 0.00832(14) 0.00423(14) 0.00661(14)
O1 0.0124(5) 0.0248(5) 0.0122(5) 0.0096(4) 0.0042(4) 0.0067(4)
O2 0.0192(6) 0.0456(7) 0.0277(6) 0.0188(5) 0.0154(5) 0.0192(6)
O3 0.0206(6) 0.0370(6) 0.0124(5) 0.0131(5) 0.0019(5) 0.0036(5)
O4 0.0374(7) 0.0228(6) 0.0256(6) 0.0128(5) 0.0043(6) 0.0099(5)
O5 0.0158(6) 0.0495(8) 0.0182(6) 0.0175(6) 0.0084(5) 0.0176(5)
N1 0.0169(6) 0.0183(6) 0.0196(7) 0.0065(5) 0.0085(6) 0.0067(5)
N2 0.0158(6) 0.0186(6) 0.0140(6) 0.0085(5) 0.0051(5) 0.0052(5)
N3 0.0129(6) 0.0215(6) 0.0152(7) 0.0070(5) 0.0037(6) 0.0052(5)
N4 0.0143(6) 0.0239(7) 0.0164(7) 0.0073(5) 0.0040(6) 0.0070(5)
C1 0.0156(7) 0.0162(7) 0.0260(8) 0.0015(6) 0.0050(7) 0.0071(6)
C2 0.0254(8) 0.0139(7) 0.0264(9) 0.0059(6) 0.0076(7) 0.0059(6)
C3 0.0225(8) 0.0172(7) 0.0182(8) 0.0082(6) 0.0054(7) 0.0012(6)
C4 0.0214(8) 0.0214(8) 0.0251(8) 0.0108(6) 0.0052(7) 0.0052(6)
C5 0.0225(8) 0.0209(8) 0.0279(9) 0.0056(6) 0.0027(7) 0.0005(7)
C6 0.0181(8) 0.0224(8) 0.0299(9) 0.0033(6) 0.0062(7) 0.0079(7)

loop_
_atom_type_symbol
_atom_type_description
_atom_type_scat_dispersion_real
_atom_type_scat_dispersion_imag
_atom_type_scat_source
C C 0.0033 0.0016 'International Tables Vol C Tables 4.2.6.8 and 6.1.1.4'
H H 0.0000 0.0000 'International Tables Vol C Tables 4.2.6.8 and 6.1.1.4'
N N 0.0061 0.0033 'International Tables Vol C Tables 4.2.6.8 and 6.1.1.4'
O O 0.0106 0.0060 'International Tables Vol C Tables 4.2.6.8 and 6.1.1.4'
Ni Ni 0.3393 1.1124 'International Tables Vol C Tables 4.2.6.8 and 6.1.1.4'
S S 0.1246 0.1234 'International Tables Vol C Tables 4.2.6.8 and 6.1.1.4'

loop_
_geom_angle_atom_site_label_1
_geom_angle_atom_site_label_2
_geom_angle_atom_site_label_3
_geom_angle_site_symmetry_1
_geom_angle_site_symmetry_3
_geom_angle
N1 Ni1 N1 2_675 . 180.0
N1 Ni1 N2 2_675 2_675 87.81(5)
N1 Ni1 N2 . 2_675 92.19(5)
N1 Ni1 N2 2_675 . 92.19(5)
N1 Ni1 N2 . . 87.81(5)
N2 Ni1 N2 2_675 . 180.0
N1 Ni1 O1 2_675 2_675 88.28(5)
N1 Ni1 O1 . 2_675 91.72(5)
N2 Ni1 O1 2_675 2_675 92.13(5)
N2 Ni1 O1 . 2_675 87.87(5)
N1 Ni1 O1 2_675 . 91.72(5)
N1 Ni1 O1 . . 88.28(5)
N2 Ni1 O1 2_675 . 87.87(5)
N2 Ni1 O1 . . 92.13(5)
O1 Ni1 O1 2_675 . 180.00(6)
N3 Ni2 N3 2_676 . 180.0000(10)
N3 Ni2 N4 2_676 2_676 91.66(5)
N3 Ni2 N4 . 2_676 88.34(5)
N3 Ni2 N4 2_676 . 88.34(5)
N3 Ni2 N4 . . 91.66(5)
N4 Ni2 N4 2_676 . 180.00(7)
N3 Ni2 O5 2_676 . 87.79(5)
N3 Ni2 O5 . . 92.21(5)
N4 Ni2 O5 2_676 . 87.84(5)
N4 Ni2 O5 . . 92.16(5)
N3 Ni2 O5 2_676 2_676 92.21(5)
N3 Ni2 O5 . 2_676 87.79(5)
N4 Ni2 O5 2_676 2_676 92.16(5)
N4 Ni2 O5 . 2_676 87.84(5)
O5 Ni2 O5 . 2_676 180.0000(10)
O3 S1 O4 . . 110.23(7)
O3 S1 O2 . . 110.28(7)
O4 S1 O2 . . 109.99(7)
O3 S1 O1 . . 107.70(6)
O4 S1 O1 . . 109.11(7)
O2 S1 O1 . . 109.48(6)
S1 O1 Ni1 . . 130.04(6)
Ni2 O5 H9 . . 127.9(16)
Ni2 O5 H10 . . 128.6(19)
H9 O5 H10 . . 101(2)
C1 N1 Ni1 . . 116.97(10)
C1 N1 H3 . . 110.9(12)
Ni1 N1 H3 . . 105.9(13)
C1 N1 H4 . . 108.0(13)
Ni1 N1 H4 . . 111.9(13)
H3 N1 H4 . . 102.2(18)
C3 N2 Ni1 . . 117.85(10)
C3 N2 H1 . . 108.5(12)
Ni1 N2 H1 . . 103.6(12)
C3 N2 H2 . . 107.8(11)
Ni1 N2 H2 . . 109.3(11)
H1 N2 H2 . . 109.5(16)
C4 N3 Ni2 . . 120.00(10)
C4 N3 H5 . . 108.9(13)
Ni2 N3 H5 . . 100.4(12)
C4 N3 H6 . . 108.8(12)
Ni2 N3 H6 . . 112.6(13)
H5 N3 H6 . . 104.8(17)
C6 N4 Ni2 . . 121.41(10)
C6 N4 H7 . . 106.6(13)
Ni2 N4 H7 . . 101.2(13)
C6 N4 H8 . . 107.8(14)
Ni2 N4 H8 . . 109.4(14)
H7 N4 H8 . . 110(2)
N1 C1 C2 . . 111.30(13)
N1 C1 H1A . . 109.4
C2 C1 H1A . . 109.4
N1 C1 H1B . . 109.4
C2 C1 H1B . . 109.4
H1A C1 H1B . . 108.0
C1 C2 C3 . . 115.06(13)
C1 C2 H2A . . 108.5
C3 C2 H2A . . 108.5
C1 C2 H2B . . 108.5
C3 C2 H2B . . 108.5
H2A C2 H2B . . 107.5
N2 C3 C2 . . 111.60(13)
N2 C3 H3A . . 109.3
C2 C3 H3A . . 109.3
N2 C3 H3B . . 109.3
C2 C3 H3B . . 109.3
H3A C3 H3B . . 108.0
N3 C4 C5 . . 112.50(13)
N3 C4 H4A . . 109.1
C5 C4 H4A . . 109.1
N3 C4 H4B . . 109.1
C5 C4 H4B . . 109.1
H4A C4 H4B . . 107.8
C6 C5 C4 . . 113.29(14)
C6 C5 H5A . . 108.9
C4 C5 H5A . . 108.9
C6 C5 H5B . . 108.9
C4 C5 H5B . . 108.9
H5A C5 H5B . . 107.7
N4 C6 C5 . . 113.15(13)
N4 C6 H6A . . 108.9
C5 C6 H6A . . 108.9
N4 C6 H6B . . 108.9
C5 C6 H6B . . 108.9
H6A C6 H6B . . 107.8

loop_
_geom_bond_atom_site_label_1
_geom_bond_atom_site_label_2
_geom_bond_site_symmetry_2
_geom_bond_distance
Ni1 N1 2_675 2.0978(13)
Ni1 N1 . 2.0978(13)
Ni1 N2 2_675 2.1187(13)
Ni1 N2 . 2.1187(13)
Ni1 O1 2_675 2.1257(10)
Ni1 O1 . 2.1257(10)
Ni2 N3 2_676 2.0893(13)
Ni2 N3 . 2.0893(13)
Ni2 N4 2_676 2.1083(13)
Ni2 N4 . 2.1083(13)
Ni2 O5 . 2.1499(12)
Ni2 O5 2_676 2.1499(12)
S1 O3 . 1.4645(11)
S1 O4 . 1.4682(12)
S1 O2 . 1.4688(11)
S1 O1 . 1.4945(10)
O5 H9 . 0.82(2)
O5 H10 . 0.70(2)
N1 C1 . 1.4806(19)
N1 H3 . 0.88(2)
N1 H4 . 0.84(2)
N2 C3 . 1.4785(19)
N2 H1 . 0.823(19)
N2 H2 . 0.923(19)
N3 C4 . 1.479(2)
N3 H5 . 0.86(2)
N3 H6 . 0.90(2)
N4 C6 . 1.479(2)
N4 H7 . 0.91(2)
N4 H8 . 0.76(2)
C1 C2 . 1.518(2)
C1 H1A . 0.9700
C1 H1B . 0.9700
C2 C3 . 1.521(2)
C2 H2A . 0.9700
C2 H2B . 0.9700
C3 H3A . 0.9700
C3 H3B . 0.9700
C4 C5 . 1.521(2)
C4 H4A . 0.9700
C4 H4B . 0.9700
C5 C6 . 1.514(2)
C5 H5A . 0.9700
C5 H5B . 0.9700
C6 H6A . 0.9700
C6 H6B . 0.9700

loop_
_geom_hbond_atom_site_label_D
_geom_hbond_atom_site_label_H
_geom_hbond_atom_site_label_A
_geom_hbond_site_symmetry_A
_geom_hbond_distance_DH
_geom_hbond_distance_HA
_geom_hbond_distance_DA
_geom_hbond_angle_DHA
O5 H9 O1 . 0.82(2) 1.96(2) 2.7739(16) 172(2)
N2 H1 O4 . 0.823(19) 2.265(19) 3.0528(18) 160.4(16)
N1 H4 O2 1_455 0.84(2) 2.28(2) 3.0621(18) 154.9(18)
O5 H10 O2 1_455 0.70(2) 2.15(3) 2.8476(18) 179(3)
N3 H5 O3 2_776 0.86(2) 2.06(2) 2.8900(17) 161.4(17)
N2 H2 O2 2_775 0.923(19) 2.145(19) 3.0600(17) 171.2(15)
N4 H7 O3 2_676 0.91(2) 2.03(2) 2.9269(18) 170(2)
